data_2227227
loop_
_publ_author_name
'Selvanayagam, S.'
'Sridhar, B.'
'Ravikumar, K.'
'Kathiravan, S.'
'Raghunathan, R.'

_publ_section_title
;
 Methyl
 3-[(1<i>H</i>-benzimidazol-1-yl)methyl]-1-methyl-4-(4-methylphenyl)-2'-oxopyrrolidine-2-spiro-3'-1-benzimidazole-3-carboxylate
;
_journal_coeditor_code BT5341
_journal_issue 10
_journal_name_full 'Acta Crystallographica Section E'
_journal_page_first o2508
_journal_page_last o2509
_journal_paper_doi 10.1107/S1600536810035312
_journal_volume 66
_journal_year 2010
_chemical_formula_iupac 'C29 H28 N4 O3'
_chemical_formula_moiety 'C29 H28 N4 O3'
_chemical_formula_sum 'C29 H28 N4 O3'
_chemical_formula_weight 480.55
_chemical_name_systematic
;
Methyl 3-[(1<i>H</i>-benzimidazol-1-yl)methyl]-1-methyl-4-(4-methylphenyl)-2'-
oxopyrrolidine-2-spiro-3'-1-benzimidazole-3-carboxylate
;
_space_group_IT_number 2
_symmetry_cell_setting triclinic
_symmetry_space_group_name_Hall '-P 1'
_symmetry_space_group_name_H-M 'P -1'
_atom_sites_solution_hydrogens geom
_atom_sites_solution_primary direct
_atom_sites_solution_secondary difmap
_audit_creation_method SHELXL-97
_cell_angle_alpha 79.9600(10)
_cell_angle_beta 69.5390(10)
_cell_angle_gamma 85.3580(10)
_cell_formula_units_Z 2
_cell_length_a 9.7605(5)
_cell_length_b 11.2823(6)
_cell_length_c 12.2333(7)
_cell_measurement_reflns_used 8628
_cell_measurement_temperature 292(2)
_cell_measurement_theta_max 27.4
_cell_measurement_theta_min 2.0
_cell_volume 1242.53(12)
_computing_cell_refinement 'SAINT (Bruker, 2001)'
_computing_data_collection 'SMART (Bruker, 2001)'
_computing_data_reduction 'SAINT (Bruker, 2001)'
_computing_molecular_graphics
;
ORTEP-3 (Farrugia, 1997) and PLATON (Spek, 2009)
;
_computing_publication_material 'SHELXL97 (Sheldrick, 2008) and PLATON (Spek, 2009)'
_computing_structure_refinement 'SHELXL97 (Sheldrick, 2008)'
_computing_structure_solution 'SHELXS97 (Sheldrick, 2008)'
_diffrn_ambient_temperature 292(2)
_diffrn_measured_fraction_theta_full 0.995
_diffrn_measured_fraction_theta_max 0.952
_diffrn_measurement_device 'Bruker SMART APEX CCD area-detector'
_diffrn_measurement_device_type 'Bruker SMART APEX CCD area-detector'
_diffrn_measurement_method '\w scans'
_diffrn_radiation_monochromator graphite
_diffrn_radiation_source 'fine-focus sealed tube'
_diffrn_radiation_type MoK\a
_diffrn_radiation_wavelength 0.71073
_diffrn_reflns_av_R_equivalents 0.0170
_diffrn_reflns_av_sigmaI/netI 0.0191
_diffrn_reflns_limit_h_max 12
_diffrn_reflns_limit_h_min -12
_diffrn_reflns_limit_k_max 14
_diffrn_reflns_limit_k_min -14
_diffrn_reflns_limit_l_max 16
_diffrn_reflns_limit_l_min -15
_diffrn_reflns_number 14287
_diffrn_reflns_theta_full 25.00
_diffrn_reflns_theta_max 28.01
_diffrn_reflns_theta_min 1.80
_diffrn_standards_number 0
_exptl_absorpt_coefficient_mu 0.085
_exptl_absorpt_correction_type none
_exptl_crystal_colour Colourless
_exptl_crystal_density_diffrn 1.284
_exptl_crystal_density_method 'not measured'
_exptl_crystal_description Block
_exptl_crystal_F_000 508
_exptl_crystal_size_max 0.26
_exptl_crystal_size_mid 0.24
_exptl_crystal_size_min 0.22
_refine_diff_density_max 0.255
_refine_diff_density_min -0.260
_refine_ls_extinction_method none
_refine_ls_goodness_of_fit_ref 1.037
_refine_ls_hydrogen_treatment constr
_refine_ls_matrix_type full
_refine_ls_number_parameters 328
_refine_ls_number_reflns 5705
_refine_ls_number_restraints 0
_refine_ls_restrained_S_all 1.037
_refine_ls_R_factor_all 0.0498
_refine_ls_R_factor_gt 0.0455
_refine_ls_shift/su_max 0.000
_refine_ls_shift/su_mean 0.000
_refine_ls_structure_factor_coef Fsqd
_refine_ls_weighting_details 'calc w=1/[\s^2^(Fo^2^)+(0.0777P)^2^+0.1893P] where P=(Fo^2^+2Fc^2^)/3'
_refine_ls_weighting_scheme calc
_refine_ls_wR_factor_gt 0.1258
_refine_ls_wR_factor_ref 0.1306
_reflns_number_gt 5041
_reflns_number_total 5705
_reflns_threshold_expression I>2\s(I)
_cod_data_source_file bt5341.cif
_cod_data_source_block I
_cod_database_code 2227227
_cod_database_fobs_code 2227227

loop_
_symmetry_equiv_pos_as_xyz
'x, y, z'
'-x, -y, -z'

loop_
_atom_site_type_symbol
_atom_site_label
_atom_site_fract_x
_atom_site_fract_y
_atom_site_fract_z
_atom_site_U_iso_or_equiv
_atom_site_adp_type
_atom_site_calc_flag
_atom_site_refinement_flags
_atom_site_occupancy
_atom_site_disorder_assembly
_atom_site_disorder_group
O O1 -0.02562(10) 0.75938(10) 0.40536(9) 0.0564(2) Uani d . 1 . .
O O2 0.45463(10) 0.62452(9) 0.06224(9) 0.0556(2) Uani d . 1 . .
O O3 0.30370(10) 0.55640(7) 0.24567(8) 0.0475(2) Uani d . 1 . .
N N1 0.19339(11) 0.93029(8) 0.24498(9) 0.0415(2) Uani d . 1 . .
N N2 0.16540(13) 0.69375(10) 0.47180(9) 0.0498(3) Uani d . 1 . .
H H2 0.1161 0.6547 0.5395 0.060 Uiso calc R 1 . .
N N3 0.05799(10) 0.60212(9) 0.17842(8) 0.0392(2) Uani d . 1 . .
N N4 -0.04307(15) 0.42908(11) 0.28856(10) 0.0592(3) Uani d . 1 . .
C C1 0.30089(16) 0.97153(11) 0.12846(10) 0.0467(3) Uani d . 1 . .
H H1A 0.3882 0.9989 0.1363 0.056 Uiso calc R 1 . .
H H1B 0.2603 1.0371 0.0857 0.056 Uiso calc R 1 . .
C C2 0.33690(12) 0.86094(10) 0.06345(9) 0.0371(2) Uani d . 1 . .
H H2A 0.4416 0.8431 0.0465 0.045 Uiso calc R 1 . .
C C3 0.25260(11) 0.75294(9) 0.15982(9) 0.0337(2) Uani d . 1 . .
C C4 0.23182(12) 0.80336(10) 0.27776(9) 0.0363(2) Uani d . 1 . .
C C5 0.18078(18) 1.00891(12) 0.33182(12) 0.0546(3) Uani d . 1 . .
H H5A 0.2735 1.0115 0.3421 0.082 Uiso calc R 1 . .
H H5B 0.1087 0.9780 0.4059 0.082 Uiso calc R 1 . .
H H5C 0.1518 1.0886 0.3043 0.082 Uiso calc R 1 . .
C C6 0.36486(13) 0.77598(10) 0.31879(10) 0.0383(2) Uani d . 1 . .
C C7 0.51257(14) 0.80220(12) 0.26535(11) 0.0468(3) Uani d . 1 . .
H H7 0.5466 0.8478 0.1905 0.056 Uiso calc R 1 . .
C C8 0.60970(16) 0.75910(14) 0.32568(14) 0.0560(3) Uani d . 1 . .
H H8 0.7085 0.7767 0.2906 0.067 Uiso calc R 1 . .
C C9 0.55981(18) 0.69048(15) 0.43698(14) 0.0625(4) Uani d . 1 . .
H H9 0.6259 0.6620 0.4753 0.075 Uiso calc R 1 . .
C C10 0.41285(18) 0.66350(14) 0.49225(13) 0.0592(4) Uani d . 1 . .
H H10 0.3794 0.6173 0.5669 0.071 Uiso calc R 1 . .
C C11 0.31760(14) 0.70791(11) 0.43221(10) 0.0438(3) Uani d . 1 . .
C C12 0.10539(13) 0.74875(11) 0.39100(10) 0.0427(3) Uani d . 1 . .
C C13 0.35074(12) 0.63904(10) 0.14798(10) 0.0380(2) Uani d . 1 . .
C C14 0.3828(2) 0.44195(14) 0.24091(17) 0.0713(5) Uani d . 1 . .
H H14A 0.3969 0.4160 0.1670 0.107 Uiso calc R 1 . .
H H14B 0.3277 0.3831 0.3046 0.107 Uiso calc R 1 . .
H H14C 0.4762 0.4509 0.2480 0.107 Uiso calc R 1 . .
C C15 0.10345(12) 0.72765(10) 0.14655(10) 0.0384(2) Uani d . 1 . .
H H15A 0.0272 0.7758 0.1952 0.046 Uiso calc R 1 . .
H H15B 0.1105 0.7551 0.0651 0.046 Uiso calc R 1 . .
C C16 -0.02908(15) 0.54492(13) 0.28527(11) 0.0517(3) Uani d . 1 . .
H H16 -0.0745 0.5843 0.3499 0.062 Uiso calc R 1 . .
C C17 0.04075(15) 0.40654(11) 0.17515(12) 0.0481(3) Uani d . 1 . .
C C18 0.06481(18) 0.29959(12) 0.12571(15) 0.0613(4) Uani d . 1 . .
H H18 0.0230 0.2278 0.1704 0.074 Uiso calc R 1 . .
C C19 0.15226(18) 0.30483(13) 0.00910(16) 0.0616(4) Uani d . 1 . .
H H19 0.1696 0.2351 -0.0251 0.074 Uiso calc R 1 . .
C C20 0.21573(15) 0.41222(14) -0.05946(14) 0.0554(3) Uani d . 1 . .
H H20 0.2742 0.4120 -0.1379 0.066 Uiso calc R 1 . .
C C21 0.19363(13) 0.51890(12) -0.01339(11) 0.0461(3) Uani d . 1 . .
H H21 0.2356 0.5903 -0.0590 0.055 Uiso calc R 1 . .
C C22 0.10513(12) 0.51376(10) 0.10505(10) 0.0390(2) Uani d . 1 . .
C C23 0.31253(12) 0.88215(10) -0.05502(9) 0.0361(2) Uani d . 1 . .
C C24 0.41258(14) 0.83543(11) -0.15145(11) 0.0440(3) Uani d . 1 . .
H H24 0.4914 0.7881 -0.1418 0.053 Uiso calc R 1 . .
C C25 0.39601(17) 0.85871(13) -0.26221(11) 0.0536(3) Uani d . 1 . .
H H25 0.4643 0.8269 -0.3252 0.064 Uiso calc R 1 . .
C C26 0.27911(17) 0.92865(12) -0.27996(11) 0.0505(3) Uani d . 1 . .
C C27 0.17746(15) 0.97312(11) -0.18349(11) 0.0475(3) Uani d . 1 . .
H H27 0.0969 1.0180 -0.1927 0.057 Uiso calc R 1 . .
C C28 0.19461(13) 0.95146(11) -0.07328(10) 0.0428(3) Uani d . 1 . .
H H28 0.1263 0.9837 -0.0106 0.051 Uiso calc R 1 . .
C C29 0.2617(3) 0.95730(18) -0.40035(15) 0.0789(5) Uani d . 1 . .
H H29A 0.3561 0.9562 -0.4609 0.118 Uiso calc R 1 . .
H H29B 0.2167 1.0357 -0.4086 0.118 Uiso calc R 1 . .
H H29C 0.2013 0.8982 -0.4077 0.118 Uiso calc R 1 . .

loop_
_atom_site_aniso_label
_atom_site_aniso_U_11
_atom_site_aniso_U_22
_atom_site_aniso_U_33
_atom_site_aniso_U_12
_atom_site_aniso_U_13
_atom_site_aniso_U_23
O1 0.0441(5) 0.0703(6) 0.0480(5) -0.0038(4) -0.0057(4) -0.0113(4)
O2 0.0484(5) 0.0570(5) 0.0528(5) 0.0094(4) -0.0084(4) -0.0094(4)
O3 0.0602(5) 0.0349(4) 0.0466(5) 0.0031(4) -0.0212(4) 0.0000(3)
N1 0.0536(6) 0.0351(5) 0.0368(5) 0.0028(4) -0.0177(4) -0.0051(4)
N2 0.0576(6) 0.0524(6) 0.0318(5) -0.0095(5) -0.0096(4) 0.0048(4)
N3 0.0406(5) 0.0383(5) 0.0365(5) -0.0090(4) -0.0115(4) 0.0004(4)
N4 0.0737(8) 0.0534(6) 0.0456(6) -0.0246(6) -0.0172(6) 0.0090(5)
C1 0.0694(8) 0.0361(6) 0.0368(6) -0.0109(5) -0.0216(5) 0.0000(5)
C2 0.0427(5) 0.0368(5) 0.0314(5) -0.0079(4) -0.0135(4) 0.0008(4)
C3 0.0368(5) 0.0332(5) 0.0298(5) -0.0030(4) -0.0112(4) -0.0009(4)
C4 0.0406(5) 0.0359(5) 0.0307(5) -0.0023(4) -0.0114(4) -0.0018(4)
C5 0.0766(9) 0.0460(7) 0.0448(7) 0.0063(6) -0.0237(6) -0.0134(5)
C6 0.0470(6) 0.0363(5) 0.0331(5) -0.0020(4) -0.0163(4) -0.0036(4)
C7 0.0483(6) 0.0503(7) 0.0425(6) -0.0057(5) -0.0179(5) -0.0016(5)
C8 0.0509(7) 0.0625(8) 0.0613(8) 0.0006(6) -0.0275(6) -0.0106(7)
C9 0.0697(9) 0.0665(9) 0.0634(9) 0.0109(7) -0.0415(8) -0.0080(7)
C10 0.0788(10) 0.0575(8) 0.0446(7) 0.0028(7) -0.0319(7) 0.0039(6)
C11 0.0566(7) 0.0398(6) 0.0351(6) -0.0025(5) -0.0175(5) -0.0017(4)
C12 0.0463(6) 0.0436(6) 0.0343(5) -0.0047(5) -0.0075(5) -0.0070(4)
C13 0.0406(5) 0.0375(5) 0.0389(5) -0.0009(4) -0.0177(4) -0.0046(4)
C14 0.0865(11) 0.0433(7) 0.0834(11) 0.0160(7) -0.0373(9) 0.0012(7)
C15 0.0398(5) 0.0351(5) 0.0400(6) -0.0048(4) -0.0158(4) 0.0010(4)
C16 0.0561(7) 0.0544(7) 0.0385(6) -0.0177(6) -0.0094(5) 0.0022(5)
C17 0.0555(7) 0.0417(6) 0.0492(7) -0.0115(5) -0.0243(6) 0.0056(5)
C18 0.0771(10) 0.0371(6) 0.0793(10) -0.0093(6) -0.0426(8) 0.0029(6)
C19 0.0688(9) 0.0489(7) 0.0816(11) 0.0077(6) -0.0408(8) -0.0205(7)
C20 0.0486(7) 0.0646(8) 0.0584(8) 0.0025(6) -0.0205(6) -0.0209(7)
C21 0.0416(6) 0.0511(7) 0.0463(6) -0.0083(5) -0.0150(5) -0.0063(5)
C22 0.0391(5) 0.0378(5) 0.0428(6) -0.0057(4) -0.0184(5) -0.0020(4)
C23 0.0426(5) 0.0341(5) 0.0305(5) -0.0078(4) -0.0121(4) 0.0003(4)
C24 0.0506(6) 0.0419(6) 0.0395(6) 0.0020(5) -0.0155(5) -0.0075(5)
C25 0.0706(9) 0.0530(7) 0.0369(6) 0.0040(6) -0.0159(6) -0.0139(5)
C26 0.0725(8) 0.0458(6) 0.0394(6) -0.0056(6) -0.0270(6) -0.0042(5)
C27 0.0556(7) 0.0434(6) 0.0462(6) -0.0016(5) -0.0243(6) 0.0003(5)
C28 0.0449(6) 0.0432(6) 0.0368(6) -0.0017(5) -0.0115(5) -0.0019(5)
C29 0.1203(16) 0.0809(11) 0.0495(8) 0.0099(11) -0.0479(10) -0.0122(8)

loop_
_atom_type_symbol
_atom_type_description
_atom_type_scat_dispersion_real
_atom_type_scat_dispersion_imag
_atom_type_scat_source
C C 0.0033 0.0016 'International Tables Vol C Tables 4.2.6.8 and 6.1.1.4'
H H 0.0000 0.0000 'International Tables Vol C Tables 4.2.6.8 and 6.1.1.4'
N N 0.0061 0.0033 'International Tables Vol C Tables 4.2.6.8 and 6.1.1.4'
O O 0.0106 0.0060 'International Tables Vol C Tables 4.2.6.8 and 6.1.1.4'

loop_
_geom_angle_atom_site_label_1
_geom_angle_atom_site_label_2
_geom_angle_atom_site_label_3
_geom_angle_site_symmetry_1
_geom_angle_site_symmetry_3
_geom_angle
_geom_angle_publ_flag
C13 O3 C14 . . 115.61(11) ?
C5 N1 C1 . . 113.09(10) ?
C5 N1 C4 . . 115.51(9) ?
C1 N1 C4 . . 106.21(9) ?
C12 N2 C11 . . 112.18(10) ?
C12 N2 H2 . . 123.9 ?
C11 N2 H2 . . 123.9 ?
C16 N3 C22 . . 105.96(10) ?
C16 N3 C15 . . 128.19(11) ?
C22 N3 C15 . . 125.72(9) ?
C16 N4 C17 . . 104.88(11) ?
N1 C1 C2 . . 105.55(9) ?
N1 C1 H1A . . 110.6 ?
C2 C1 H1A . . 110.6 ?
N1 C1 H1B . . 110.6 ?
C2 C1 H1B . . 110.6 ?
H1A C1 H1B . . 108.8 ?
C23 C2 C1 . . 114.32(9) ?
C23 C2 C3 . . 117.51(9) ?
C1 C2 C3 . . 104.77(8) ?
C23 C2 H2A . . 106.5 ?
C1 C2 H2A . . 106.5 ?
C3 C2 H2A . . 106.5 ?
C13 C3 C15 . . 109.64(9) ?
C13 C3 C4 . . 112.06(8) ?
C15 C3 C4 . . 113.01(9) ?
C13 C3 C2 . . 109.12(9) ?
C15 C3 C2 . . 112.02(8) ?
C4 C3 C2 . . 100.71(8) ?
N1 C4 C6 . . 118.20(9) ?
N1 C4 C12 . . 108.16(9) ?
C6 C4 C12 . . 101.17(9) ?
N1 C4 C3 . . 100.65(8) ?
C6 C4 C3 . . 112.70(9) ?
C12 C4 C3 . . 116.68(9) ?
N1 C5 H5A . . 109.5 ?
N1 C5 H5B . . 109.5 ?
H5A C5 H5B . . 109.5 ?
N1 C5 H5C . . 109.5 ?
H5A C5 H5C . . 109.5 ?
H5B C5 H5C . . 109.5 ?
C7 C6 C11 . . 118.67(11) ?
C7 C6 C4 . . 133.14(10) ?
C11 C6 C4 . . 108.15(10) ?
C6 C7 C8 . . 119.29(12) ?
C6 C7 H7 . . 120.4 ?
C8 C7 H7 . . 120.4 ?
C9 C8 C7 . . 120.61(13) ?
C9 C8 H8 . . 119.7 ?
C7 C8 H8 . . 119.7 ?
C8 C9 C10 . . 121.15(13) ?
C8 C9 H9 . . 119.4 ?
C10 C9 H9 . . 119.4 ?
C9 C10 C11 . . 117.67(13) ?
C9 C10 H10 . . 121.2 ?
C11 C10 H10 . . 121.2 ?
C10 C11 C6 . . 122.60(13) ?
C10 C11 N2 . . 127.34(12) ?
C6 C11 N2 . . 110.06(10) ?
O1 C12 N2 . . 126.27(11) ?
O1 C12 C4 . . 125.45(11) ?
N2 C12 C4 . . 108.20(10) ?
O2 C13 O3 . . 124.23(10) ?
O2 C13 C3 . . 124.75(10) ?
O3 C13 C3 . . 111.01(9) ?
O3 C14 H14A . . 109.5 ?
O3 C14 H14B . . 109.5 ?
H14A C14 H14B . . 109.5 ?
O3 C14 H14C . . 109.5 ?
H14A C14 H14C . . 109.5 ?
H14B C14 H14C . . 109.5 ?
N3 C15 C3 . . 116.04(9) ?
N3 C15 H15A . . 108.3 ?
C3 C15 H15A . . 108.3 ?
N3 C15 H15B . . 108.3 ?
C3 C15 H15B . . 108.3 ?
H15A C15 H15B . . 107.4 ?
N4 C16 N3 . . 114.03(12) ?
N4 C16 H16 . . 123.0 ?
N3 C16 H16 . . 123.0 ?
N4 C17 C22 . . 109.58(11) ?
N4 C17 C18 . . 130.71(12) ?
C22 C17 C18 . . 119.71(13) ?
C19 C18 C17 . . 117.84(13) ?
C19 C18 H18 . . 121.1 ?
C17 C18 H18 . . 121.1 ?
C18 C19 C20 . . 121.77(14) ?
C18 C19 H19 . . 119.1 ?
C20 C19 H19 . . 119.1 ?
C21 C20 C19 . . 121.69(14) ?
C21 C20 H20 . . 119.2 ?
C19 C20 H20 . . 119.2 ?
C20 C21 C22 . . 116.65(12) ?
C20 C21 H21 . . 121.7 ?
C22 C21 H21 . . 121.7 ?
C21 C22 N3 . . 132.09(11) ?
C21 C22 C17 . . 122.34(12) ?
N3 C22 C17 . . 105.55(10) ?
C24 C23 C28 . . 117.53(10) ?
C24 C23 C2 . . 120.08(10) ?
C28 C23 C2 . . 122.35(10) ?
C23 C24 C25 . . 120.96(12) ?
C23 C24 H24 . . 119.5 ?
C25 C24 H24 . . 119.5 ?
C26 C25 C24 . . 121.19(12) ?
C26 C25 H25 . . 119.4 ?
C24 C25 H25 . . 119.4 ?
C27 C26 C25 . . 118.01(11) ?
C27 C26 C29 . . 120.20(14) ?
C25 C26 C29 . . 121.79(14) ?
C26 C27 C28 . . 120.98(12) ?
C26 C27 H27 . . 119.5 ?
C28 C27 H27 . . 119.5 ?
C27 C28 C23 . . 121.32(11) ?
C27 C28 H28 . . 119.3 ?
C23 C28 H28 . . 119.3 ?
C26 C29 H29A . . 109.5 ?
C26 C29 H29B . . 109.5 ?
H29A C29 H29B . . 109.5 ?
C26 C29 H29C . . 109.5 ?
H29A C29 H29C . . 109.5 ?
H29B C29 H29C . . 109.5 ?

loop_
_geom_bond_atom_site_label_1
_geom_bond_atom_site_label_2
_geom_bond_site_symmetry_2
_geom_bond_distance
_geom_bond_publ_flag
O1 C12 . 1.2271(16) ?
O2 C13 . 1.2019(14) ?
O3 C13 . 1.3437(14) ?
O3 C14 . 1.4492(16) ?
N1 C5 . 1.4662(16) ?
N1 C1 . 1.4668(16) ?
N1 C4 . 1.4732(14) ?
N2 C12 . 1.3555(16) ?
N2 C11 . 1.4055(17) ?
N2 H2 . 0.8600 ?
N3 C16 . 1.3657(15) ?
N3 C22 . 1.4000(16) ?
N3 C15 . 1.4639(14) ?
N4 C16 . 1.3172(19) ?
N4 C17 . 1.3981(19) ?
C1 C2 . 1.5467(16) ?
C1 H1A . 0.9700 ?
C1 H1B . 0.9700 ?
C2 C23 . 1.5247(14) ?
C2 C3 . 1.5921(14) ?
C2 H2A . 0.9800 ?
C3 C13 . 1.5357(15) ?
C3 C15 . 1.5735(15) ?
C3 C4 . 1.5840(15) ?
C4 C6 . 1.5396(16) ?
C4 C12 . 1.5658(15) ?
C5 H5A . 0.9600 ?
C5 H5B . 0.9600 ?
C5 H5C . 0.9600 ?
C6 C7 . 1.3915(17) ?
C6 C11 . 1.4021(16) ?
C7 C8 . 1.4033(18) ?
C7 H7 . 0.9300 ?
C8 C9 . 1.386(2) ?
C8 H8 . 0.9300 ?
C9 C10 . 1.389(2) ?
C9 H9 . 0.9300 ?
C10 C11 . 1.3888(18) ?
C10 H10 . 0.9300 ?
C14 H14A . 0.9600 ?
C14 H14B . 0.9600 ?
C14 H14C . 0.9600 ?
C15 H15A . 0.9700 ?
C15 H15B . 0.9700 ?
C16 H16 . 0.9300 ?
C17 C22 . 1.4065(16) ?
C17 C18 . 1.409(2) ?
C18 C19 . 1.376(2) ?
C18 H18 . 0.9300 ?
C19 C20 . 1.400(2) ?
C19 H19 . 0.9300 ?
C20 C21 . 1.3866(19) ?
C20 H20 . 0.9300 ?
C21 C22 . 1.3973(17) ?
C21 H21 . 0.9300 ?
C23 C24 . 1.3968(16) ?
C23 C28 . 1.3998(16) ?
C24 C25 . 1.3976(18) ?
C24 H24 . 0.9300 ?
C25 C26 . 1.393(2) ?
C25 H25 . 0.9300 ?
C26 C27 . 1.391(2) ?
C26 C29 . 1.5173(18) ?
C27 C28 . 1.3934(17) ?
C27 H27 . 0.9300 ?
C28 H28 . 0.9300 ?
C29 H29A . 0.9600 ?
C29 H29B . 0.9600 ?
C29 H29C . 0.9600 ?

loop_
_geom_hbond_atom_site_label_D
_geom_hbond_atom_site_label_H
_geom_hbond_atom_site_label_A
_geom_hbond_site_symmetry_A
_geom_hbond_distance_DH
_geom_hbond_distance_HA
_geom_hbond_distance_DA
_geom_hbond_angle_DHA
N2 H2 N4 2_566 0.86 2.05 2.888(2) 165
C16 H16 O1 . 0.93 2.33 3.050(2) 134

loop_
_geom_torsion_atom_site_label_1
_geom_torsion_atom_site_label_2
_geom_torsion_atom_site_label_3
_geom_torsion_atom_site_label_4
_geom_torsion_site_symmetry_1
_geom_torsion_site_symmetry_2
_geom_torsion_site_symmetry_3
_geom_torsion_site_symmetry_4
_geom_torsion
_geom_torsion_publ_flag
C5 N1 C1 C2 . . . . 161.69(10) ?
C4 N1 C1 C2 . . . . 33.99(12) ?
N1 C1 C2 C23 . . . . 124.14(10) ?
N1 C1 C2 C3 . . . . -5.90(12) ?
C23 C2 C3 C13 . . . . 92.40(11) ?
C1 C2 C3 C13 . . . . -139.46(9) ?
C23 C2 C3 C15 . . . . -29.19(13) ?
C1 C2 C3 C15 . . . . 98.95(10) ?
C23 C2 C3 C4 . . . . -149.56(10) ?
C1 C2 C3 C4 . . . . -21.42(11) ?
C5 N1 C4 C6 . . . . -50.74(14) ?
C1 N1 C4 C6 . . . . 75.51(12) ?
C5 N1 C4 C12 . . . . 63.29(13) ?
C1 N1 C4 C12 . . . . -170.47(9) ?
C5 N1 C4 C3 . . . . -173.86(10) ?
C1 N1 C4 C3 . . . . -47.62(11) ?
C13 C3 C4 N1 . . . . 156.94(9) ?
C15 C3 C4 N1 . . . . -78.59(10) ?
C2 C3 C4 N1 . . . . 41.06(10) ?
C13 C3 C4 C6 . . . . 30.07(12) ?
C15 C3 C4 C6 . . . . 154.54(9) ?
C2 C3 C4 C6 . . . . -85.80(10) ?
C13 C3 C4 C12 . . . . -86.36(12) ?
C15 C3 C4 C12 . . . . 38.11(13) ?
C2 C3 C4 C12 . . . . 157.77(9) ?
N1 C4 C6 C7 . . . . -59.69(17) ?
C12 C4 C6 C7 . . . . -177.48(13) ?
C3 C4 C6 C7 . . . . 57.16(16) ?
N1 C4 C6 C11 . . . . 122.37(11) ?
C12 C4 C6 C11 . . . . 4.58(11) ?
C3 C4 C6 C11 . . . . -120.78(10) ?
C11 C6 C7 C8 . . . . 0.58(18) ?
C4 C6 C7 C8 . . . . -177.19(12) ?
C6 C7 C8 C9 . . . . 0.4(2) ?
C7 C8 C9 C10 . . . . -0.6(2) ?
C8 C9 C10 C11 . . . . -0.1(2) ?
C9 C10 C11 C6 . . . . 1.2(2) ?
C9 C10 C11 N2 . . . . -178.74(13) ?
C7 C6 C11 C10 . . . . -1.40(19) ?
C4 C6 C11 C10 . . . . 176.88(12) ?
C7 C6 C11 N2 . . . . 178.53(11) ?
C4 C6 C11 N2 . . . . -3.18(13) ?
C12 N2 C11 C10 . . . . 179.99(13) ?
C12 N2 C11 C6 . . . . 0.05(15) ?
C11 N2 C12 O1 . . . . -173.75(12) ?
C11 N2 C12 C4 . . . . 3.05(14) ?
N1 C4 C12 O1 . . . . 47.38(15) ?
C6 C4 C12 O1 . . . . 172.25(12) ?
C3 C4 C12 O1 . . . . -65.10(16) ?
N1 C4 C12 N2 . . . . -129.44(10) ?
C6 C4 C12 N2 . . . . -4.58(12) ?
C3 C4 C12 N2 . . . . 118.07(11) ?
C14 O3 C13 O2 . . . . -2.91(18) ?
C14 O3 C13 C3 . . . . 176.04(12) ?
C15 C3 C13 O2 . . . . 104.57(13) ?
C4 C3 C13 O2 . . . . -129.11(12) ?
C2 C3 C13 O2 . . . . -18.46(15) ?
C15 C3 C13 O3 . . . . -74.38(11) ?
C4 C3 C13 O3 . . . . 51.94(12) ?
C2 C3 C13 O3 . . . . 162.60(9) ?
C16 N3 C15 C3 . . . . 92.19(15) ?
C22 N3 C15 C3 . . . . -83.07(13) ?
C13 C3 C15 N3 . . . . 26.13(13) ?
C4 C3 C15 N3 . . . . -99.65(11) ?
C2 C3 C15 N3 . . . . 147.43(9) ?
C17 N4 C16 N3 . . . . -0.14(17) ?
C22 N3 C16 N4 . . . . 0.01(16) ?
C15 N3 C16 N4 . . . . -175.99(12) ?
C16 N4 C17 C22 . . . . 0.22(15) ?
C16 N4 C17 C18 . . . . -178.59(15) ?
N4 C17 C18 C19 . . . . 178.97(14) ?
C22 C17 C18 C19 . . . . 0.3(2) ?
C17 C18 C19 C20 . . . . -0.2(2) ?
C18 C19 C20 C21 . . . . 0.0(2) ?
C19 C20 C21 C22 . . . . 0.17(19) ?
C20 C21 C22 N3 . . . . -178.63(12) ?
C20 C21 C22 C17 . . . . -0.07(18) ?
C16 N3 C22 C21 . . . . 178.86(13) ?
C15 N3 C22 C21 . . . . -5.02(19) ?
C16 N3 C22 C17 . . . . 0.13(13) ?
C15 N3 C22 C17 . . . . 176.25(10) ?
N4 C17 C22 C21 . . . . -179.10(11) ?
C18 C17 C22 C21 . . . . -0.14(19) ?
N4 C17 C22 N3 . . . . -0.21(14) ?
C18 C17 C22 N3 . . . . 178.75(11) ?
C1 C2 C23 C24 . . . . 139.36(11) ?
C3 C2 C23 C24 . . . . -97.22(12) ?
C1 C2 C23 C28 . . . . -38.27(14) ?
C3 C2 C23 C28 . . . . 85.16(13) ?
C28 C23 C24 C25 . . . . 0.84(18) ?
C2 C23 C24 C25 . . . . -176.90(11) ?
C23 C24 C25 C26 . . . . -0.3(2) ?
C24 C25 C26 C27 . . . . -1.1(2) ?
C24 C25 C26 C29 . . . . 178.44(15) ?
C25 C26 C27 C28 . . . . 2.0(2) ?
C29 C26 C27 C28 . . . . -177.59(14) ?
C26 C27 C28 C23 . . . . -1.45(19) ?
C24 C23 C28 C27 . . . . 0.02(17) ?
C2 C23 C28 C27 . . . . 177.70(10) ?
